data_4115022
loop_
_publ_author_name
'Juventino J. Garcia'
'Nicole M. Brunkan'
'William D. Jones'

_publ_section_title
;
 Cleavage of Carbon-Carbon Bonds in Aromatic Nitriles Using Nickel(0)
;
_journal_name_full 'Journal of the American Chemical Society'
_journal_page_first 9547
_journal_page_last 9555
_journal_paper_doi 10.1021/ja0204933
_journal_volume 124
_journal_year 2002
_chemical_formula_sum 'C24 H38 N2 Ni P2'
_chemical_formula_weight 475.21
_chemical_name_common (dippe)Ni(eta2-3-cyanoquinoline)
_chemical_name_systematic
;
  ?
;
_space_group_IT_number 29
_symmetry_cell_setting orthorhombic
_symmetry_space_group_name_Hall 'P 2c -2ac'
_symmetry_space_group_name_H-M 'P c a 21'
_atom_sites_solution_hydrogens geom
_atom_sites_solution_primary direct
_atom_sites_solution_secondary difmap
_audit_creation_method SHELXL-97
_cell_angle_alpha 90.00
_cell_angle_beta 90.00
_cell_angle_gamma 90.00
_cell_formula_units_Z 8
_cell_length_a 17.096(3)
_cell_length_b 17.107(2)
_cell_length_c 17.333(2)
_cell_measurement_reflns_used 3418
_cell_measurement_temperature 193(2)
_cell_volume 5069.2(12)
_computing_cell_refinement 'Bruker SMART'
_computing_data_collection 'Bruker SMART'
_computing_data_reduction 'Bruker SHELXTL'
_computing_molecular_graphics 'Bruker SHELXTL'
_computing_publication_material 'Bruker SHELXTL'
_computing_structure_refinement 'SHELXL-97 (Sheldrick, 1997)'
_computing_structure_solution 'SHELXS-97 (Sheldrick, 1990)'
_diffrn_ambient_temperature 193(2)
_diffrn_measured_fraction_theta_full 0.999
_diffrn_measured_fraction_theta_max 0.999
_diffrn_measurement_device_type 'CCD area detector'
_diffrn_measurement_method 'phi and omega scans'
_diffrn_radiation_monochromator graphite
_diffrn_radiation_source 'normal-focus sealed tube'
_diffrn_radiation_type MoK\a
_diffrn_radiation_wavelength 0.71073
_diffrn_reflns_av_R_equivalents 0.1838
_diffrn_reflns_av_sigmaI/netI 0.1811
_diffrn_reflns_limit_h_max 12
_diffrn_reflns_limit_h_min -16
_diffrn_reflns_limit_k_max 16
_diffrn_reflns_limit_k_min -14
_diffrn_reflns_limit_l_max 16
_diffrn_reflns_limit_l_min -16
_diffrn_reflns_number 15555
_diffrn_reflns_theta_full 20.10
_diffrn_reflns_theta_max 20.10
_diffrn_reflns_theta_min 1.19
_exptl_absorpt_coefficient_mu 0.904
_exptl_absorpt_correction_T_max 0.928000
_exptl_absorpt_correction_T_min 0.7272
_exptl_absorpt_correction_type SADABS
_exptl_crystal_colour yellow
_exptl_crystal_density_diffrn 1.245
_exptl_crystal_description plate
_exptl_crystal_F_000 2032
_exptl_crystal_size_max .02
_exptl_crystal_size_mid .1
_exptl_crystal_size_min .28
_refine_diff_density_max 0.519
_refine_diff_density_min -0.427
_refine_diff_density_rms 0.096
_refine_ls_abs_structure_details 'Flack H D (1983), Acta Cryst. A39, 876-881'
_refine_ls_abs_structure_Flack 0.11(4)
_refine_ls_extinction_method none
_refine_ls_goodness_of_fit_ref 1.101
_refine_ls_hydrogen_treatment mixed
_refine_ls_matrix_type full
_refine_ls_number_parameters 523
_refine_ls_number_reflns 4791
_refine_ls_number_restraints 313
_refine_ls_restrained_S_all 1.075
_refine_ls_R_factor_all 0.1525
_refine_ls_R_factor_gt 0.0972
_refine_ls_shift/su_max 0.103
_refine_ls_shift/su_mean 0.013
_refine_ls_structure_factor_coef Fsqd
_refine_ls_weighting_details 'calc w=1/[\s^2^(Fo^2^)+(0.0796P)^2^+0.0000P] where P=(Fo^2^+2Fc^2^)/3'
_refine_ls_weighting_scheme calc
_refine_ls_wR_factor_gt 0.1712
_refine_ls_wR_factor_ref 0.1959
_reflns_number_gt 3171
_reflns_number_total 4791
_reflns_threshold_expression >2sigma(I)
_cod_data_source_file ja0204933_4.cif
_cod_data_source_block sadf_jonjg05
_cod_original_cell_volume 5069.3(12)
_cod_original_sg_symbol_H-M Pca2(1)
_cod_database_code 4115022

loop_
_symmetry_equiv_pos_as_xyz
'x, y, z'
'-x, -y, z+1/2'
'x+1/2, -y, z'
'-x+1/2, y, z+1/2'

loop_
_atom_site_label
_atom_site_type_symbol
_atom_site_fract_x
_atom_site_fract_y
_atom_site_fract_z
_atom_site_U_iso_or_equiv
_atom_site_adp_type
_atom_site_occupancy
_atom_site_symmetry_multiplicity
_atom_site_calc_flag
_atom_site_refinement_flags
Ni1 Ni 0.17568(13) 0.88031(12) 0.24285(12) 0.0237(6) Uani 1 1 d .
P1 P 0.2244(3) 0.8006(3) 0.3283(3) 0.0343(15) Uani 1 1 d .
P2 P 0.0793(3) 0.9116(3) 0.3191(3) 0.0291(14) Uani 1 1 d .
N1 N 0.1727(9) 0.7773(8) 0.0739(8) 0.031(4) Uani 1 1 d U
N2 N 0.3627(11) 0.9593(10) 0.1660(9) 0.058(5) Uani 1 1 d U
C1 C 0.3056(11) 0.9262(11) 0.1555(10) 0.033(6) Uani 1 1 d U
C2 C 0.2332(11) 0.8098(10) 0.1061(10) 0.031(5) Uani 1 1 d U
H2B H 0.2810 0.7813 0.1068 0.037 Uiso 1 1 calc R
C3 C 0.2322(10) 0.8890(10) 0.1419(9) 0.022(5) Uani 1 1 d U
C4 C 0.1621(9) 0.9310(9) 0.1412(8) 0.010(4) Uani 1 1 d U
H4A H 0.1672 0.9892 0.1405 0.012 Uiso 1 1 calc R
C5 C 0.0968(9) 0.8991(9) 0.0992(8) 0.012(4) Uani 1 1 d U
C6 C 0.0275(10) 0.9400(10) 0.0874(9) 0.023(5) Uani 1 1 d U
H6A H 0.0223 0.9920 0.1062 0.027 Uiso 1 1 calc R
C7 C -0.0343(11) 0.9049(10) 0.0480(9) 0.030(5) Uani 1 1 d U
H7A H -0.0812 0.9334 0.0396 0.036 Uiso 1 1 calc R
C8 C -0.0283(11) 0.8282(10) 0.0207(11) 0.035(5) Uani 1 1 d U
H8A H -0.0709 0.8049 -0.0058 0.041 Uiso 1 1 calc R
C9 C 0.0391(10) 0.7871(11) 0.0324(10) 0.035(5) Uani 1 1 d U
H9A H 0.0421 0.7342 0.0161 0.042 Uiso 1 1 calc R
C10 C 0.1059(11) 0.8226(10) 0.0692(9) 0.025(5) Uani 1 1 d U
C11 C 0.3281(13) 0.8081(12) 0.3607(12) 0.053(7) Uani 1 1 d U
H11A H 0.3358 0.7742 0.4071 0.064 Uiso 1 1 calc R
C12 C 0.3445(12) 0.8934(11) 0.3827(12) 0.057(7) Uani 1 1 d U
H12A H 0.3980 0.8980 0.4023 0.086 Uiso 1 1 calc R
H12B H 0.3075 0.9100 0.4227 0.086 Uiso 1 1 calc R
H12C H 0.3384 0.9267 0.3371 0.086 Uiso 1 1 calc R
C13 C 0.3824(14) 0.7801(14) 0.2963(13) 0.083(8) Uani 1 1 d U
H13A H 0.4367 0.7821 0.3142 0.125 Uiso 1 1 calc R
H13B H 0.3763 0.8141 0.2511 0.125 Uiso 1 1 calc R
H13C H 0.3690 0.7263 0.2822 0.125 Uiso 1 1 calc R
C14 C 0.2143(11) 0.6957(9) 0.3046(10) 0.032(5) Uani 1 1 d U
H14A H 0.2453 0.6876 0.2564 0.039 Uiso 1 1 calc R
C15 C 0.2488(14) 0.6382(12) 0.3645(12) 0.082(8) Uani 1 1 d U
H15A H 0.2407 0.5844 0.3468 0.123 Uiso 1 1 calc R
H15B H 0.2226 0.6456 0.4143 0.123 Uiso 1 1 calc R
H15C H 0.3049 0.6481 0.3705 0.123 Uiso 1 1 calc R
C16 C 0.1313(12) 0.6723(11) 0.2850(11) 0.057(7) Uani 1 1 d U
H16A H 0.1296 0.6163 0.2731 0.086 Uiso 1 1 calc R
H16B H 0.1134 0.7022 0.2401 0.086 Uiso 1 1 calc R
H16C H 0.0971 0.6832 0.3291 0.086 Uiso 1 1 calc R
C17 C 0.0852(12) 1.0120(11) 0.3561(10) 0.044(6) Uani 1 1 d U
H17A H 0.0445 1.0177 0.3972 0.053 Uiso 1 1 calc R
C18 C 0.0657(12) 1.0693(11) 0.2928(11) 0.054(6) Uani 1 1 d U
H18A H 0.0692 1.1227 0.3129 0.081 Uiso 1 1 calc R
H18B H 0.0124 1.0595 0.2742 0.081 Uiso 1 1 calc R
H18C H 0.1028 1.0629 0.2502 0.081 Uiso 1 1 calc R
C19 C 0.1636(13) 1.0284(12) 0.3925(12) 0.059(7) Uani 1 1 d U
H19A H 0.1645 1.0821 0.4122 0.089 Uiso 1 1 calc R
H19B H 0.2049 1.0219 0.3538 0.089 Uiso 1 1 calc R
H19C H 0.1724 0.9918 0.4351 0.089 Uiso 1 1 calc R
C20 C -0.0216(10) 0.8985(10) 0.2844(10) 0.031(5) Uani 1 1 d U
H20A H -0.0319 0.9400 0.2451 0.037 Uiso 1 1 calc R
C21 C -0.0835(11) 0.9071(11) 0.3483(10) 0.045(6) Uani 1 1 d U
H21A H -0.1358 0.9015 0.3259 0.067 Uiso 1 1 calc R
H21B H -0.0787 0.9588 0.3722 0.067 Uiso 1 1 calc R
H21C H -0.0754 0.8666 0.3875 0.067 Uiso 1 1 calc R
C22 C -0.0314(10) 0.8180(9) 0.2437(11) 0.043(5) Uani 1 1 d U
H22A H -0.0851 0.8129 0.2245 0.064 Uiso 1 1 calc R
H22B H -0.0206 0.7759 0.2806 0.064 Uiso 1 1 calc R
H22C H 0.0052 0.8144 0.2004 0.064 Uiso 1 1 calc R
C23 C 0.1684(11) 0.8128(11) 0.4195(10) 0.038(6) Uani 1 1 d U
H23A H 0.1648 0.7619 0.4464 0.046 Uiso 1 1 calc R
H23B H 0.1965 0.8497 0.4538 0.046 Uiso 1 1 calc R
C24 C 0.0837(11) 0.8448(10) 0.4036(10) 0.034(5) Uani 1 1 d U
H24A H 0.0649 0.8730 0.4499 0.041 Uiso 1 1 calc R
H24B H 0.0481 0.8000 0.3945 0.041 Uiso 1 1 calc R
Ni2 Ni 0.21584(13) 0.35798(13) 0.02403(12) 0.0271(7) Uani 1 1 d .
P3 P 0.2494(3) 0.4277(3) 0.1235(3) 0.0359(15) Uani 1 1 d .
P4 P 0.1485(3) 0.2766(3) 0.0947(3) 0.0335(15) Uani 1 1 d .
N3 N 0.3320(10) 0.2685(9) -0.1155(9) 0.044(5) Uani 1 1 d U
N4 N 0.0660(12) 0.3401(10) -0.1280(10) 0.063(6) Uani 1 1 d U
C25 C 0.2562(11) 0.2736(9) -0.1095(9) 0.020(5) Uani 1 1 d U
H25A H 0.2269 0.2277 -0.1203 0.024 Uiso 1 1 calc R
C26 C 0.2139(11) 0.3404(10) -0.0887(9) 0.023(5) Uani 1 1 d U
C27 C 0.2535(11) 0.4100(11) -0.0691(9) 0.021(5) Uani 1 1 d U
H27A H 0.2256 0.4594 -0.0829 0.025 Uiso 1 1 calc R
C28 C 0.3406(10) 0.4105(9) -0.0836(8) 0.012(4) Uani 1 1 d U
C29 C 0.3825(11) 0.4761(11) -0.0792(9) 0.025(5) Uani 1 1 d U
H29A H 0.3566 0.5237 -0.0672 0.031 Uiso 1 1 calc R
C30 C 0.4642(15) 0.4772(14) -0.0919(12) 0.067(7) Uani 1 1 d U
H30A H 0.4940 0.5240 -0.0891 0.080 Uiso 1 1 calc R
C31 C 0.4976(12) 0.4068(11) -0.1082(10) 0.043(6) Uani 1 1 d U
H31A H 0.5528 0.4050 -0.1140 0.051 Uiso 1 1 calc R
C32 C 0.4568(12) 0.3383(11) -0.1169(10) 0.041(6) Uani 1 1 d U
H32A H 0.4830 0.2915 -0.1313 0.049 Uiso 1 1 calc R
C33 C 0.3761(12) 0.3387(11) -0.1041(10) 0.032(5) Uani 1 1 d U
C34 C 0.2080(11) 0.5236(10) 0.1309(11) 0.039(5) Uani 1 1 d U
H34A H 0.2179 0.5414 0.1850 0.046 Uiso 1 1 calc R
C35 C 0.1193(13) 0.5216(13) 0.1213(13) 0.076(8) Uani 1 1 d U
H35A H 0.0984 0.5748 0.1255 0.113 Uiso 1 1 calc R
H35B H 0.0964 0.4888 0.1617 0.113 Uiso 1 1 calc R
H35C H 0.1062 0.5001 0.0705 0.113 Uiso 1 1 calc R
C36 C 0.2428(12) 0.5824(11) 0.0812(11) 0.055(6) Uani 1 1 d U
H36A H 0.2163 0.6326 0.0891 0.083 Uiso 1 1 calc R
H36B H 0.2372 0.5665 0.0272 0.083 Uiso 1 1 calc R
H36C H 0.2984 0.5879 0.0937 0.083 Uiso 1 1 calc R
C37 C 0.3550(11) 0.4445(11) 0.1395(11) 0.040(6) Uani 1 1 d U
H37A H 0.3734 0.4793 0.0968 0.047 Uiso 1 1 calc R
C38 C 0.3762(13) 0.4855(12) 0.2155(11) 0.072(8) Uani 1 1 d U
H38A H 0.4331 0.4916 0.2188 0.108 Uiso 1 1 calc R
H38B H 0.3577 0.4540 0.2591 0.108 Uiso 1 1 calc R
H38C H 0.3513 0.5371 0.2171 0.108 Uiso 1 1 calc R
C39 C 0.3989(13) 0.3695(12) 0.1319(13) 0.065(7) Uani 1 1 d U
H39A H 0.4548 0.3791 0.1403 0.098 Uiso 1 1 calc R
H39B H 0.3909 0.3480 0.0801 0.098 Uiso 1 1 calc R
H39C H 0.3798 0.3321 0.1704 0.098 Uiso 1 1 calc R
C40 C 0.0436(11) 0.2641(11) 0.0695(11) 0.041(6) Uani 1 1 d U
H40A H 0.0438 0.2393 0.0172 0.049 Uiso 1 1 calc R
C41 C 0.0014(12) 0.3386(12) 0.0593(12) 0.065(7) Uani 1 1 d U
H41A H -0.0530 0.3279 0.0449 0.098 Uiso 1 1 calc R
H41B H 0.0266 0.3692 0.0184 0.098 Uiso 1 1 calc R
H41C H 0.0026 0.3682 0.1077 0.098 Uiso 1 1 calc R
C42 C 0.0014(14) 0.2049(14) 0.1219(14) 0.089(8) Uani 1 1 d U
H42A H -0.0531 0.1994 0.1053 0.134 Uiso 1 1 calc R
H42B H 0.0029 0.2234 0.1754 0.134 Uiso 1 1 calc R
H42C H 0.0276 0.1540 0.1185 0.134 Uiso 1 1 calc R
C43 C 0.1848(11) 0.1793(10) 0.1141(10) 0.037(5) Uani 1 1 d U
H43A H 0.1482 0.1530 0.1509 0.045 Uiso 1 1 calc R
C44 C 0.1874(12) 0.1300(12) 0.0366(12) 0.077(7) Uani 1 1 d U
H44A H 0.2071 0.0774 0.0476 0.116 Uiso 1 1 calc R
H44B H 0.2221 0.1558 -0.0005 0.116 Uiso 1 1 calc R
H44C H 0.1346 0.1264 0.0148 0.116 Uiso 1 1 calc R
C45 C 0.2677(14) 0.1798(13) 0.1499(14) 0.086(8) Uani 1 1 d U
H45A H 0.2843 0.1260 0.1604 0.129 Uiso 1 1 calc R
H45B H 0.2669 0.2096 0.1982 0.129 Uiso 1 1 calc R
H45C H 0.3044 0.2042 0.1138 0.129 Uiso 1 1 calc R
C46 C 0.1436(11) 0.3226(10) 0.1904(9) 0.028(5) Uani 1 1 d U
H46A H 0.0948 0.3535 0.1939 0.034 Uiso 1 1 calc R
H46B H 0.1411 0.2811 0.2302 0.034 Uiso 1 1 calc R
C47 C 0.2139(11) 0.3767(11) 0.2085(10) 0.042(6) Uani 1 1 d U
H47A H 0.2569 0.3451 0.2305 0.051 Uiso 1 1 calc R
H47B H 0.1980 0.4156 0.2477 0.051 Uiso 1 1 calc R
C50 C 0.1285(14) 0.3380(12) -0.1098(12) 0.046(6) Uani 1 1 d U

loop_
_atom_site_aniso_label
_atom_site_aniso_U_11
_atom_site_aniso_U_22
_atom_site_aniso_U_33
_atom_site_aniso_U_23
_atom_site_aniso_U_13
_atom_site_aniso_U_12
Ni1 0.0212(15) 0.0372(14) 0.0128(12) 0.0065(14) 0.0025(13) 0.0003(12)
P1 0.024(4) 0.055(4) 0.024(3) 0.018(3) 0.003(3) 0.008(3)
P2 0.027(4) 0.050(4) 0.010(3) -0.001(3) 0.009(2) 0.001(3)
N1 0.035(6) 0.033(6) 0.025(6) 0.003(5) -0.007(5) 0.007(5)
N2 0.059(7) 0.058(7) 0.056(7) 0.001(5) 0.001(5) -0.004(5)
C1 0.030(8) 0.039(7) 0.030(7) 0.002(5) 0.005(5) -0.005(5)
C2 0.029(7) 0.033(7) 0.030(7) 0.003(5) 0.006(5) -0.001(5)
C3 0.024(7) 0.027(7) 0.016(6) 0.005(5) -0.001(5) -0.005(5)
C4 0.013(6) 0.011(6) 0.005(6) -0.003(5) 0.005(5) -0.004(5)
C5 0.010(6) 0.016(6) 0.011(6) 0.008(5) -0.002(5) -0.003(5)
C6 0.025(7) 0.024(7) 0.019(6) -0.002(5) 0.004(5) -0.001(5)
C7 0.033(7) 0.035(7) 0.023(7) 0.009(5) -0.003(5) 0.004(5)
C8 0.035(7) 0.039(7) 0.030(7) 0.000(6) 0.002(5) -0.008(5)
C9 0.038(7) 0.035(7) 0.032(7) -0.001(5) 0.003(5) -0.003(5)
C10 0.025(7) 0.030(7) 0.019(7) -0.003(5) 0.005(5) 0.002(5)
C11 0.052(8) 0.054(8) 0.053(8) 0.001(6) 0.002(6) -0.001(6)
C12 0.056(8) 0.059(8) 0.057(8) 0.004(6) -0.004(6) -0.004(6)
C13 0.079(10) 0.088(10) 0.082(10) 0.003(6) 0.001(6) 0.006(6)
C14 0.032(7) 0.034(7) 0.031(7) 0.005(5) 0.002(5) 0.008(5)
C15 0.080(9) 0.082(9) 0.083(9) 0.004(6) -0.001(6) 0.002(6)
C16 0.055(8) 0.063(8) 0.053(8) -0.003(6) 0.004(6) 0.001(6)
C17 0.040(8) 0.048(8) 0.045(7) -0.001(6) 0.003(5) -0.005(5)
C18 0.054(8) 0.054(8) 0.055(8) -0.004(6) 0.005(6) -0.002(6)
C19 0.058(8) 0.062(8) 0.058(8) -0.005(6) 0.004(6) -0.002(6)
C20 0.033(7) 0.031(7) 0.029(7) -0.002(5) 0.001(5) 0.003(5)
C21 0.041(8) 0.049(8) 0.045(8) -0.001(5) -0.001(5) -0.006(5)
C22 0.042(7) 0.044(7) 0.041(7) -0.004(6) 0.003(6) -0.009(5)
C23 0.039(8) 0.038(7) 0.038(7) 0.001(5) -0.006(5) 0.003(5)
C24 0.032(7) 0.038(7) 0.034(7) 0.004(5) 0.007(5) 0.010(5)
Ni2 0.0283(16) 0.0434(16) 0.0096(12) 0.0001(14) 0.0003(12) 0.0022(13)
P3 0.038(4) 0.050(4) 0.020(3) 0.001(3) 0.005(3) -0.005(3)
P4 0.025(4) 0.065(4) 0.010(3) 0.000(3) 0.000(3) -0.007(3)
N3 0.045(7) 0.047(7) 0.038(6) 0.001(5) -0.002(5) 0.002(5)
N4 0.062(8) 0.066(7) 0.061(7) -0.002(5) -0.005(6) 0.004(5)
C25 0.023(7) 0.021(6) 0.016(6) -0.004(5) -0.006(5) -0.008(5)
C26 0.022(7) 0.027(7) 0.019(6) 0.007(5) 0.004(5) 0.002(5)
C27 0.024(7) 0.020(7) 0.019(6) 0.007(5) -0.009(5) 0.008(5)
C28 0.016(7) 0.014(6) 0.007(6) 0.004(5) 0.000(5) 0.001(5)
C29 0.025(7) 0.026(7) 0.025(7) 0.002(5) 0.001(5) 0.001(5)
C30 0.066(9) 0.068(9) 0.066(9) 0.002(6) 0.000(6) -0.003(6)
C31 0.043(8) 0.046(8) 0.039(7) 0.001(6) 0.005(5) 0.001(6)
C32 0.040(7) 0.043(7) 0.038(7) -0.001(5) 0.004(5) 0.001(5)
C33 0.034(7) 0.035(7) 0.028(7) 0.002(5) 0.000(5) -0.003(5)
C34 0.039(7) 0.043(7) 0.034(7) -0.005(5) -0.001(5) -0.003(5)
C35 0.073(9) 0.078(9) 0.075(9) -0.008(6) -0.003(6) 0.010(6)
C36 0.059(8) 0.051(8) 0.056(8) -0.003(6) 0.000(6) 0.006(5)
C37 0.040(8) 0.039(7) 0.039(7) 0.001(5) 0.002(5) -0.001(5)
C38 0.069(9) 0.075(9) 0.071(9) -0.001(6) -0.002(6) -0.003(6)
C39 0.061(9) 0.067(9) 0.067(8) 0.001(6) -0.003(6) -0.002(6)
C40 0.039(8) 0.046(7) 0.037(7) 0.001(5) 0.002(5) -0.010(5)
C41 0.063(9) 0.067(9) 0.066(8) -0.003(6) -0.002(6) 0.003(6)
C42 0.088(10) 0.091(10) 0.088(10) 0.002(6) -0.001(6) -0.006(6)
C43 0.039(7) 0.040(7) 0.032(7) -0.001(5) 0.001(5) -0.003(5)
C44 0.079(9) 0.077(9) 0.075(9) 0.002(6) 0.005(6) -0.001(6)
C45 0.085(10) 0.086(9) 0.087(9) 0.002(6) -0.001(6) -0.001(6)
C46 0.035(7) 0.030(7) 0.020(7) 0.002(5) 0.006(5) 0.003(5)
C47 0.042(8) 0.048(7) 0.036(7) 0.004(5) 0.009(5) -0.001(6)
C50 0.046(8) 0.050(8) 0.041(8) -0.005(6) 0.003(6) 0.000(6)

loop_
_atom_type_symbol
_atom_type_description
_atom_type_scat_dispersion_real
_atom_type_scat_dispersion_imag
_atom_type_scat_source
C C 0.0033 0.0016 'International Tables Vol C Tables 4.2.6.8 and 6.1.1.4'
H H 0.0000 0.0000 'International Tables Vol C Tables 4.2.6.8 and 6.1.1.4'
N N 0.0061 0.0033 'International Tables Vol C Tables 4.2.6.8 and 6.1.1.4'
P P 0.1023 0.0942 'International Tables Vol C Tables 4.2.6.8 and 6.1.1.4'
Ni Ni 0.3393 1.1124 'International Tables Vol C Tables 4.2.6.8 and 6.1.1.4'

loop_
_geom_angle_atom_site_label_1
_geom_angle_atom_site_label_2
_geom_angle_atom_site_label_3
_geom_angle
C4 Ni1 C3 41.1(6)
C4 Ni1 P2 110.1(5)
C3 Ni1 P2 151.1(5)
C4 Ni1 P1 157.7(5)
C3 Ni1 P1 117.1(5)
P2 Ni1 P1 91.8(2)
C14 P1 C11 102.9(9)
C14 P1 C23 104.5(9)
C11 P1 C23 103.1(9)
C14 P1 Ni1 114.8(6)
C11 P1 Ni1 121.7(7)
C23 P1 Ni1 108.1(6)
C17 P2 C24 107.3(9)
C17 P2 C20 106.2(9)
C24 P2 C20 102.7(9)
C17 P2 Ni1 113.7(7)
C24 P2 Ni1 107.2(6)
C20 P2 Ni1 118.8(6)
C2 N1 C10 116.3(16)
N2 C1 C3 177(2)
N1 C2 C3 123.9(17)
C4 C3 C1 121.8(16)
C4 C3 C2 118.2(16)
C1 C3 C2 117.7(16)
C4 C3 Ni1 68.4(9)
C1 C3 Ni1 108.3(12)
C2 C3 Ni1 107.6(11)
C3 C4 C5 118.3(15)
C3 C4 Ni1 70.5(9)
C5 C4 Ni1 112.0(10)
C6 C5 C10 120.3(16)
C6 C5 C4 122.9(15)
C10 C5 C4 116.8(15)
C5 C6 C7 119.9(16)
C6 C7 C8 121.0(17)
C9 C8 C7 119.7(18)
C8 C9 C10 121.1(17)
N1 C10 C5 125.9(17)
N1 C10 C9 116.3(16)
C5 C10 C9 117.8(17)
C12 C11 C13 111.6(18)
C12 C11 P1 108.3(14)
C13 C11 P1 109.6(15)
C16 C14 C15 109.9(16)
C16 C14 P1 113.3(13)
C15 C14 P1 115.6(14)
C18 C17 C19 112.3(16)
C18 C17 P2 109.9(13)
C19 C17 P2 111.6(14)
C21 C20 C22 109.7(15)
C21 C20 P2 113.5(12)
C22 C20 P2 110.9(12)
C24 C23 P1 111.3(12)
C23 C24 P2 112.9(13)
C27 Ni2 C26 42.1(6)
C27 Ni2 P3 108.6(5)
C26 Ni2 P3 150.7(5)
C27 Ni2 P4 158.2(5)
C26 Ni2 P4 116.7(5)
P3 Ni2 P4 92.5(2)
C34 P3 C47 104.5(9)
C34 P3 C37 103.4(9)
C47 P3 C37 106.2(9)
C34 P3 Ni2 117.0(7)
C47 P3 Ni2 107.0(6)
C37 P3 Ni2 117.5(6)
C43 P4 C46 104.0(8)
C43 P4 C40 105.6(9)
C46 P4 C40 102.6(9)
C43 P4 Ni2 120.7(7)
C46 P4 Ni2 104.9(6)
C40 P4 Ni2 116.8(6)
C25 N3 C33 117.2(16)
N3 C25 C26 126.0(17)
C25 C26 C27 120.2(18)
C25 C26 C50 114.5(16)
C27 C26 C50 123.2(16)
C25 C26 Ni2 111.7(12)
C27 C26 Ni2 68.0(9)
C50 C26 Ni2 105.2(12)
C26 C27 C28 116.0(16)
C26 C27 Ni2 69.9(10)
C28 C27 Ni2 117.8(11)
C29 C28 C33 121.0(18)
C29 C28 C27 121.7(16)
C33 C28 C27 117.3(16)
C28 C29 C30 122.2(19)
C31 C30 C29 116(2)
C32 C31 C30 124(2)
C31 C32 C33 118.7(19)
C32 C33 C28 117.8(18)
C32 C33 N3 119.7(18)
C28 C33 N3 122.5(17)
C36 C34 C35 111.0(17)
C36 C34 P3 115.5(14)
C35 C34 P3 111.4(13)
C39 C37 C38 110.5(18)
C39 C37 P3 110.1(14)
C38 C37 P3 115.5(14)
C41 C40 C42 114.2(18)
C41 C40 P4 113.6(14)
C42 C40 P4 112.9(14)
C45 C43 C44 108.5(16)
C45 C43 P4 112.5(13)
C44 C43 P4 110.0(13)
C47 C46 P4 113.7(13)
C46 C47 P3 112.5(12)
N4 C50 C26 176(2)

loop_
_geom_bond_atom_site_label_1
_geom_bond_atom_site_label_2
_geom_bond_distance
Ni1 C4 1.977(15)
Ni1 C3 2.004(16)
Ni1 P2 2.178(5)
Ni1 P1 2.180(5)
P1 C14 1.848(17)
P1 C11 1.86(2)
P1 C23 1.860(18)
P2 C17 1.837(18)
P2 C24 1.860(17)
P2 C20 1.841(19)
N1 C2 1.30(2)
N1 C10 1.38(2)
N2 C1 1.14(2)
C1 C3 1.43(2)
C2 C3 1.49(2)
C3 C4 1.40(2)
C4 C5 1.44(2)
C5 C6 1.39(2)
C5 C10 1.42(2)
C6 C7 1.39(2)
C7 C8 1.40(2)
C8 C9 1.37(2)
C9 C10 1.44(2)
C11 C12 1.53(2)
C11 C13 1.53(3)
C14 C16 1.51(2)
C14 C15 1.55(2)
C17 C18 1.51(2)
C17 C19 1.51(3)
C20 C21 1.54(2)
C20 C22 1.56(2)
C23 C24 1.57(2)
Ni2 C27 1.952(16)
Ni2 C26 1.976(16)
Ni2 P3 2.173(5)
Ni2 P4 2.183(5)
P3 C34 1.793(18)
P3 C47 1.815(17)
P3 C37 1.85(2)
P4 C43 1.808(18)
P4 C46 1.838(17)
P4 C40 1.859(18)
N3 C25 1.30(2)
N3 C33 1.43(2)
N4 C50 1.11(2)
C25 C26 1.40(2)
C26 C27 1.41(2)
C26 C50 1.51(3)
C27 C28 1.51(2)
C28 C29 1.33(2)
C28 C33 1.42(2)
C29 C30 1.41(3)
C30 C31 1.36(3)
C31 C32 1.37(2)
C32 C33 1.40(2)
C34 C36 1.45(2)
C34 C35 1.52(2)
C37 C39 1.49(2)
C37 C38 1.54(3)
C40 C41 1.48(2)
C40 C42 1.54(3)
C43 C45 1.55(3)
C43 C44 1.59(3)
C46 C47 1.55(2)
